data_2018803
loop_
_publ_author_name
'Acosta, Lina M.'
'Yepes, Andr\'es F.'
'Palma, Alirio'
'Cobo, Justo'
'Glidewell, Christopher'

_publ_section_title
;
 Six closely related 4,6-disubstituted 2-amino-5-formylpyrimidines:
 different ring conformations, polarized electronic structures, and
 hydrogen-bonded assembly in zero, one, two and three dimensions
;
_journal_coeditor_code YF3022
_journal_issue 2
_journal_name_full 'Acta Crystallographica Section C'
_journal_page_first 162
_journal_page_last 171
_journal_paper_doi 10.1107/S0108270112051049
_journal_volume 69
_journal_year 2013
_chemical_formula_iupac 'C14 H16 N6 O2'
_chemical_formula_moiety 'C14 H16 N6 O2'
_chemical_formula_sum 'C14 H16 N6 O2'
_chemical_formula_weight 300.33
_chemical_name_systematic
;
<i>N</i>-{2-Amino-5-formyl-6-[methyl(phenyl)amino]pyrimidin-4-yl}glycinamide
;
_space_group_IT_number 15
_symmetry_cell_setting monoclinic
_symmetry_space_group_name_Hall '-C 2yc'
_symmetry_space_group_name_H-M 'C 1 2/c 1'
_atom_sites_solution_hydrogens geom
_atom_sites_solution_primary direct
_atom_sites_solution_secondary difmap
_cell_angle_alpha 90.00
_cell_angle_beta 114.064(11)
_cell_angle_gamma 90.00
_cell_formula_units_Z 8
_cell_length_a 20.045(4)
_cell_length_b 8.6868(7)
_cell_length_c 17.990(3)
_cell_measurement_reflns_used 3290
_cell_measurement_temperature 120(2)
_cell_measurement_theta_max 27.50
_cell_measurement_theta_min 2.57
_cell_volume 2860.3(8)
_computing_cell_refinement 'DIRAX/LSQ (Duisenberg <i>et al.</i>, 2000)'
_computing_data_collection 'COLLECT (Nonius, 1999)'
_computing_data_reduction 'EVALCCD (Duisenberg <i>et al.</i>, 2003)'
_computing_molecular_graphics 'PLATON (Spek, 2009)'
_computing_publication_material
;
SHELXL97 (Sheldrick, 2008) and PLATON (Spek, 2009)
;
_computing_structure_refinement 'SHELXL97 (Sheldrick, 2008)'
_computing_structure_solution 'SIR2004 (Burla <i>et al.</i>, 2005)'
_diffrn_ambient_temperature 120(2)
_diffrn_detector_area_resol_mean 9.091
_diffrn_measured_fraction_theta_full 0.998
_diffrn_measured_fraction_theta_max 0.998
_diffrn_measurement_device_type 'Bruker Nonius KappaCCD area-detector'
_diffrn_measurement_method '\f and \w scans'
_diffrn_radiation_monochromator graphite
_diffrn_radiation_source 'Bruker Nonius FR591 rotating anode'
_diffrn_radiation_type 'Mo K\a'
_diffrn_radiation_wavelength 0.71073
_diffrn_reflns_av_R_equivalents 0.0679
_diffrn_reflns_av_sigmaI/netI 0.0339
_diffrn_reflns_limit_h_max 24
_diffrn_reflns_limit_h_min -24
_diffrn_reflns_limit_k_max 10
_diffrn_reflns_limit_k_min -10
_diffrn_reflns_limit_l_max 21
_diffrn_reflns_limit_l_min -21
_diffrn_reflns_number 32858
_diffrn_reflns_theta_full 25.50
_diffrn_reflns_theta_max 25.50
_diffrn_reflns_theta_min 2.57
_diffrn_standards_decay_% 0
_diffrn_standards_interval_count 0
_diffrn_standards_interval_time 0
_diffrn_standards_number 0
_exptl_absorpt_coefficient_mu 0.099
_exptl_absorpt_correction_T_max 0.989
_exptl_absorpt_correction_T_min 0.969
_exptl_absorpt_correction_type multi-scan
_exptl_absorpt_process_details '(SADABS; Sheldrick, 2003)'
_exptl_crystal_colour colourless
_exptl_crystal_density_diffrn 1.395
_exptl_crystal_density_method 'not measured'
_exptl_crystal_description plate
_exptl_crystal_F_000 1264
_exptl_crystal_size_max 0.32
_exptl_crystal_size_mid 0.20
_exptl_crystal_size_min 0.11
_refine_diff_density_max 0.340
_refine_diff_density_min -0.255
_refine_ls_extinction_method none
_refine_ls_goodness_of_fit_ref 1.123
_refine_ls_hydrogen_treatment constr
_refine_ls_matrix_type full
_refine_ls_number_parameters 200
_refine_ls_number_reflns 2657
_refine_ls_number_restraints 0
_refine_ls_restrained_S_all 1.123
_refine_ls_R_factor_all 0.0765
_refine_ls_R_factor_gt 0.0491
_refine_ls_shift/su_max 0.001
_refine_ls_shift/su_mean 0.000
_refine_ls_structure_factor_coef Fsqd
_refine_ls_weighting_details 'w = 1/[\s^2^(Fo^2^)+(0.0427P)^2^+5.1608P] where P=(Fo^2^+2Fc^2^)/3'
_refine_ls_weighting_scheme calc
_refine_ls_wR_factor_gt 0.1049
_refine_ls_wR_factor_ref 0.1189
_reflns_number_gt 1993
_reflns_number_total 2657
_reflns_threshold_expression I>2\s(I)
_cod_data_source_file yf3022.cif
_cod_data_source_block II
_cod_original_sg_symbol_H-M 'C 2/c'
_cod_database_code 2018803
_cod_database_fobs_code 2018803

loop_
_symmetry_equiv_pos_as_xyz
'x, y, z'
'-x, y, -z+1/2'
'x+1/2, y+1/2, z'
'-x+1/2, y+1/2, -z+1/2'
'-x, -y, -z'
'x, -y, z-1/2'
'-x+1/2, -y+1/2, -z'
'x+1/2, -y+1/2, z-1/2'

loop_
_atom_site_type_symbol
_atom_site_label
_atom_site_fract_x
_atom_site_fract_y
_atom_site_fract_z
_atom_site_U_iso_or_equiv
_atom_site_adp_type
_atom_site_calc_flag
_atom_site_refinement_flags
_atom_site_occupancy
_atom_site_symmetry_multiplicity
N N1 0.53486(10) 0.9198(2) 0.40896(11) 0.0177(4) Uani d . 1 1
C C2 0.58234(12) 0.8233(2) 0.46413(13) 0.0176(5) Uani d . 1 1
N N3 0.57839(10) 0.6681(2) 0.46616(11) 0.0191(4) Uani d . 1 1
C C4 0.52481(12) 0.6035(2) 0.40211(13) 0.0161(5) Uani d . 1 1
C C5 0.47362(11) 0.6906(2) 0.33536(13) 0.0157(5) Uani d . 1 1
C C6 0.48010(11) 0.8548(2) 0.34637(12) 0.0157(5) Uani d . 1 1
N N21 0.63877(11) 0.8895(2) 0.52450(11) 0.0264(5) Uani d . 1 1
H H21A 0.6428 0.9964 0.5215 0.032 Uiso d R 1 1
H H21B 0.6728 0.8302 0.5639 0.032 Uiso d R 1 1
N N41 0.52083(10) 0.4481(2) 0.40089(11) 0.0199(4) Uani d . 1 1
H H41 0.4833 0.4064 0.3586 0.024 Uiso d R 1 1
C C42 0.56561(12) 0.3514(3) 0.46820(13) 0.0200(5) Uani d . 1 1
H H42A 0.5371 0.2578 0.4674 0.024 Uiso calc R 1 1
H H42B 0.5742 0.4071 0.5193 0.024 Uiso calc R 1 1
C C43 0.63942(12) 0.3004(2) 0.47167(13) 0.0179(5) Uani d . 1 1
O O43 0.67776(9) 0.21582(17) 0.52914(9) 0.0228(4) Uani d . 1 1
N N44 0.66162(11) 0.3466(2) 0.41535(11) 0.0240(5) Uani d . 1 1
H H44A 0.6306 0.4195 0.3782 0.029 Uiso d R 1 1
H H44B 0.7127 0.3321 0.4232 0.029 Uiso d R 1 1
C C51 0.42654(11) 0.6197(2) 0.26089(13) 0.0163(5) Uani d . 1 1
H H51 0.3990 0.6859 0.2171 0.020 Uiso calc R 1 1
O O51 0.41838(8) 0.47834(17) 0.24825(9) 0.0208(4) Uani d . 1 1
N N61 0.43222(10) 0.9555(2) 0.29196(11) 0.0171(4) Uani d . 1 1
C C61 0.35514(12) 0.9229(2) 0.24847(13) 0.0161(5) Uani d . 1 1
C C62 0.31485(12) 0.8653(3) 0.28957(13) 0.0199(5) Uani d . 1 1
H H62 0.3384 0.8384 0.3455 0.024 Uiso calc R 1 1
C C63 0.23939(13) 0.8474(3) 0.24764(14) 0.0246(5) Uani d . 1 1
H H63 0.2114 0.8079 0.2752 0.030 Uiso calc R 1 1
C C64 0.20517(13) 0.8868(3) 0.16633(14) 0.0243(5) Uani d . 1 1
H H64 0.1537 0.8767 0.1384 0.029 Uiso calc R 1 1
C C65 0.24613(12) 0.9412(3) 0.12547(14) 0.0228(5) Uani d . 1 1
H H65 0.2226 0.9658 0.0692 0.027 Uiso calc R 1 1
C C66 0.32116(12) 0.9600(2) 0.16621(13) 0.0186(5) Uani d . 1 1
H H66 0.3490 0.9978 0.1382 0.022 Uiso calc R 1 1
C C67 0.44708(12) 1.1210(2) 0.30632(14) 0.0219(5) Uani d . 1 1
H H67A 0.4990 1.1405 0.3208 0.033 Uiso calc R 1 1
H H67B 0.4344 1.1546 0.3509 0.033 Uiso calc R 1 1
H H67C 0.4177 1.1783 0.2568 0.033 Uiso calc R 1 1

loop_
_atom_site_aniso_label
_atom_site_aniso_U_11
_atom_site_aniso_U_22
_atom_site_aniso_U_33
_atom_site_aniso_U_12
_atom_site_aniso_U_13
_atom_site_aniso_U_23
N1 0.0172(10) 0.0147(9) 0.0164(9) -0.0011(7) 0.0021(8) -0.0015(7)
C2 0.0183(12) 0.0169(12) 0.0136(11) -0.0004(9) 0.0023(9) -0.0003(9)
N3 0.0186(10) 0.0167(10) 0.0156(9) -0.0009(8) 0.0003(8) -0.0004(8)
C4 0.0179(11) 0.0140(11) 0.0146(11) -0.0002(9) 0.0047(9) -0.0017(8)
C5 0.0143(11) 0.0154(11) 0.0160(11) 0.0006(9) 0.0047(9) 0.0003(9)
C6 0.0166(11) 0.0167(11) 0.0135(11) -0.0001(9) 0.0059(9) -0.0013(9)
N21 0.0270(11) 0.0141(10) 0.0209(10) -0.0020(8) -0.0080(9) 0.0008(8)
N41 0.0207(10) 0.0155(10) 0.0166(9) -0.0029(8) 0.0006(8) -0.0008(8)
C42 0.0274(13) 0.0134(11) 0.0162(11) -0.0022(9) 0.0059(10) 0.0015(9)
C43 0.0227(12) 0.0112(11) 0.0146(11) -0.0046(9) 0.0023(9) -0.0025(9)
O43 0.0245(9) 0.0186(8) 0.0184(8) 0.0004(7) 0.0017(7) 0.0024(7)
N44 0.0239(11) 0.0256(11) 0.0187(10) 0.0048(9) 0.0047(8) 0.0043(8)
C51 0.0127(11) 0.0172(12) 0.0177(11) 0.0017(9) 0.0048(9) -0.0011(9)
O51 0.0193(8) 0.0163(8) 0.0209(8) -0.0025(7) 0.0022(7) -0.0052(6)
N61 0.0156(9) 0.0118(9) 0.0185(9) -0.0005(7) 0.0015(8) -0.0002(7)
C61 0.0148(11) 0.0116(11) 0.0178(11) 0.0014(8) 0.0025(9) -0.0023(8)
C62 0.0213(12) 0.0195(12) 0.0161(11) 0.0016(9) 0.0047(9) -0.0007(9)
C63 0.0221(13) 0.0290(13) 0.0243(12) -0.0034(10) 0.0111(10) -0.0029(10)
C64 0.0151(12) 0.0244(13) 0.0260(13) -0.0009(10) 0.0007(10) -0.0044(10)
C65 0.0229(13) 0.0188(12) 0.0163(11) 0.0034(10) -0.0027(9) 0.0005(9)
C66 0.0205(12) 0.0142(11) 0.0185(11) 0.0012(9) 0.0052(9) 0.0020(9)
C67 0.0197(12) 0.0146(12) 0.0244(12) -0.0013(9) 0.0019(10) 0.0006(9)

loop_
_atom_type_symbol
_atom_type_description
_atom_type_scat_dispersion_real
_atom_type_scat_dispersion_imag
_atom_type_scat_source
C C 0.0033 0.0016 'International Tables Vol C Tables 4.2.6.8 and 6.1.1.4'
H H 0.0000 0.0000 'International Tables Vol C Tables 4.2.6.8 and 6.1.1.4'
N N 0.0061 0.0033 'International Tables Vol C Tables 4.2.6.8 and 6.1.1.4'
O O 0.0106 0.0060 'International Tables Vol C Tables 4.2.6.8 and 6.1.1.4'

loop_
_geom_angle_atom_site_label_1
_geom_angle_atom_site_label_2
_geom_angle_atom_site_label_3
_geom_angle
C6 N1 C2 116.60(18)
N21 C2 N1 116.09(19)
N21 C2 N3 116.49(19)
N1 C2 N3 127.4(2)
C4 N3 C2 115.49(18)
N3 C4 N41 117.01(19)
N3 C4 C5 123.3(2)
N41 C4 C5 119.69(19)
C51 C5 C4 122.08(19)
C51 C5 C6 123.08(19)
C4 C5 C6 114.43(19)
N1 C6 N61 115.29(19)
N1 C6 C5 122.18(19)
N61 C6 C5 122.49(19)
C2 N21 H21A 116.4
C2 N21 H21B 120.2
H21A N21 H21B 123.2
C4 N41 C42 123.65(19)
C4 N41 H41 116.1
C42 N41 H41 119.6
N41 C42 C43 117.69(19)
N41 C42 H42A 107.9
C43 C42 H42A 107.9
N41 C42 H42B 107.9
C43 C42 H42B 107.9
H42A C42 H42B 107.2
O43 C43 N44 121.9(2)
O43 C43 C42 117.8(2)
N44 C43 C42 120.34(19)
C43 N44 H44A 114.4
C43 N44 H44B 120.4
H44A N44 H44B 122.3
O51 C51 C5 125.7(2)
O51 C51 H51 117.1
C5 C51 H51 117.1
C6 N61 C61 122.89(18)
C6 N61 C67 117.80(17)
C61 N61 C67 112.46(17)
C66 C61 C62 120.7(2)
C66 C61 N61 118.8(2)
C62 C61 N61 120.42(19)
C61 C62 C63 119.2(2)
C61 C62 H62 120.4
C63 C62 H62 120.4
C64 C63 C62 120.3(2)
C64 C63 H63 119.8
C62 C63 H63 119.8
C63 C64 C65 119.9(2)
C63 C64 H64 120.0
C65 C64 H64 120.0
C66 C65 C64 120.5(2)
C66 C65 H65 119.8
C64 C65 H65 119.8
C65 C66 C61 119.3(2)
C65 C66 H66 120.3
C61 C66 H66 120.3
N61 C67 H67A 109.5
N61 C67 H67B 109.5
H67A C67 H67B 109.5
N61 C67 H67C 109.5
H67A C67 H67C 109.5
H67B C67 H67C 109.5

loop_
_geom_bond_atom_site_label_1
_geom_bond_atom_site_label_2
_geom_bond_distance
N1 C6 1.336(3)
N1 C2 1.350(3)
C2 N21 1.337(3)
C2 N3 1.352(3)
N3 C4 1.336(3)
C4 N41 1.352(3)
C4 C5 1.436(3)
C5 C51 1.426(3)
C5 C6 1.438(3)
C6 N61 1.371(3)
N21 H21A 0.9359
N21 H21B 0.9156
N41 C42 1.446(3)
N41 H41 0.8995
C42 C43 1.521(3)
C42 H42A 0.9900
C42 H42B 0.9900
C43 O43 1.246(3)
C43 N44 1.324(3)
N44 H44A 0.9463
N44 H44B 0.9820
C51 O51 1.247(3)
C51 H51 0.9500
N61 C61 1.447(3)
N61 C67 1.469(3)
C61 C66 1.391(3)
C61 C62 1.391(3)
C62 C63 1.397(3)
C62 H62 0.9500
C63 C64 1.382(3)
C63 H63 0.9500
C64 C65 1.390(3)
C64 H64 0.9500
C65 C66 1.388(3)
C65 H65 0.9500
C66 H66 0.9500
C67 H67A 0.9800
C67 H67B 0.9800
C67 H67C 0.9800

loop_
_geom_hbond_atom_site_label_D
_geom_hbond_atom_site_label_H
_geom_hbond_atom_site_label_A
_geom_hbond_site_symmetry_A
_geom_hbond_distance_DH
_geom_hbond_distance_HA
_geom_hbond_distance_DA
_geom_hbond_angle_DHA
_geom_hbond_publ_flag
N21 H21A O43 1_565 0.94 2.02 2.933(2) 166 no
N41 H41 O51 . 0.90 1.98 2.689(2) 135 no
N44 H44A O51 2_655 0.95 2.14 2.949(2) 143 no
N44 H44B O43 7_656 0.98 2.05 3.006(3) 164 no
C62 H62 O43 5_666 0.95 2.45 3.280(3) 146 no

loop_
_geom_torsion_atom_site_label_1
_geom_torsion_atom_site_label_2
_geom_torsion_atom_site_label_3
_geom_torsion_atom_site_label_4
_geom_torsion
C6 N1 C2 N21 177.1(2)
C6 N1 C2 N3 -4.5(3)
N21 C2 N3 C4 -175.1(2)
N1 C2 N3 C4 6.4(3)
C2 N3 C4 N41 177.8(2)
C2 N3 C4 C5 -0.8(3)
N3 C4 C5 C51 167.3(2)
N41 C4 C5 C51 -11.3(3)
N3 C4 C5 C6 -5.7(3)
N41 C4 C5 C6 175.8(2)
C2 N1 C6 N61 179.15(19)
C2 N1 C6 C5 -3.2(3)
C51 C5 C6 N1 -165.2(2)
C4 C5 C6 N1 7.7(3)
C51 C5 C6 N61 12.4(3)
C4 C5 C6 N61 -174.8(2)
N3 C4 N41 C42 7.0(3)
C5 C4 N41 C42 -174.3(2)
C4 N41 C42 C43 -88.6(3)
N41 C42 C43 O43 -179.29(19)
N41 C42 C43 N44 1.3(3)
C4 C5 C51 O51 8.3(4)
C6 C5 C51 O51 -179.4(2)
N1 C6 N61 C61 -146.9(2)
C5 C6 N61 C61 35.4(3)
N1 C6 N61 C67 1.9(3)
C5 C6 N61 C67 -175.8(2)
C6 N61 C61 C66 -137.5(2)
C67 N61 C61 C66 72.2(3)
C6 N61 C61 C62 46.9(3)
C67 N61 C61 C62 -103.4(2)
C66 C61 C62 C63 -1.1(3)
N61 C61 C62 C63 174.5(2)
C61 C62 C63 C64 -0.1(3)
C62 C63 C64 C65 1.5(4)
C63 C64 C65 C66 -1.6(4)
C64 C65 C66 C61 0.4(3)
C62 C61 C66 C65 1.0(3)
N61 C61 C66 C65 -174.65(19)

loop_
_cod_related_entry_id
_cod_related_entry_database
_cod_related_entry_code
1 ChemSpider 30654418
